data_2211109
loop_
_publ_author_name
'Yathirajan, H. S.'
'Vijaya Raj, K. K.'
'Narayana, B.'
'Sarojini, B. K.'
'Bolte, Michael'

_publ_section_title 3-(2-Bromo-5-methoxyphenyl)-5-methyl-1-(4-phenyl-1,3-thiazol-2-yl)-1<i>H</i>-1,2,4-triazole
_journal_coeditor_code LH2202
_journal_issue 11
_journal_name_full 'Acta Crystallographica Section E'
_journal_page_first o5013
_journal_page_last o5014
_journal_paper_doi 10.1107/S1600536806040669
_journal_volume 62
_journal_year 2006
_chemical_formula_iupac 'C19 H15 Br N4 O S'
_chemical_formula_moiety 'C19 H15 Br N4 O S'
_chemical_formula_sum 'C19 H15 Br N4 O S'
_chemical_formula_weight 427.32
_chemical_name_systematic
;
3-(2-Bromo-5-methoxyphenyl)-5-methyl-1-(4-phenyl-1,3-thiazol-2-yl)-
1H-1,2,4-triazole
;
_space_group_IT_number 14
_symmetry_cell_setting monoclinic
_symmetry_space_group_name_Hall '-P 2yn'
_symmetry_space_group_name_H-M 'P 1 21/n 1'
_atom_sites_solution_hydrogens geom
_atom_sites_solution_primary direct
_atom_sites_solution_secondary difmap
_audit_creation_method SHELXL97
_cell_angle_alpha 90.00
_cell_angle_beta 90.863(5)
_cell_angle_gamma 90.00
_cell_formula_units_Z 4
_cell_length_a 11.9585(7)
_cell_length_b 5.0552(3)
_cell_length_c 29.0105(15)
_cell_measurement_reflns_used 18707
_cell_measurement_temperature 173(2)
_cell_measurement_theta_max 26.1
_cell_measurement_theta_min 2.0
_cell_volume 1753.56(17)
_computing_cell_refinement X-AREA
_computing_data_collection 'X-AREA (Stoe & Cie, 2001)'
_computing_data_reduction X-AREA
_computing_molecular_graphics 'PLATON (Spek, 2003)'
_computing_publication_material SHELXL97
_computing_structure_refinement 'SHELXL97 (Sheldrick, 1997)'
_computing_structure_solution 'SHELXS97 (Sheldrick, 1990)'
_diffrn_ambient_temperature 173(2)
_diffrn_measured_fraction_theta_full 1.000
_diffrn_measured_fraction_theta_max 0.994
_diffrn_measurement_device_type 'Stoe IPDS II two-circle'
_diffrn_measurement_method \w
_diffrn_radiation_monochromator graphite
_diffrn_radiation_source 'fine-focus sealed tube'
_diffrn_radiation_type MoK\a
_diffrn_radiation_wavelength 0.71073
_diffrn_reflns_av_R_equivalents 0.0852
_diffrn_reflns_av_sigmaI/netI 0.0434
_diffrn_reflns_limit_h_max 14
_diffrn_reflns_limit_h_min -14
_diffrn_reflns_limit_k_max 6
_diffrn_reflns_limit_k_min -6
_diffrn_reflns_limit_l_max 30
_diffrn_reflns_limit_l_min -35
_diffrn_reflns_number 18751
_diffrn_reflns_theta_full 25.00
_diffrn_reflns_theta_max 25.74
_diffrn_reflns_theta_min 1.83
_diffrn_standards_number 0
_exptl_absorpt_coefficient_mu 2.480
_exptl_absorpt_correction_T_max 0.8076
_exptl_absorpt_correction_T_min 0.5875
_exptl_absorpt_correction_type multi-scan
_exptl_absorpt_process_details '[MULABS (Spek, 2003; Blessing, 1995)]'
_exptl_crystal_colour colourless
_exptl_crystal_density_diffrn 1.619
_exptl_crystal_density_method 'not measured'
_exptl_crystal_description needle
_exptl_crystal_F_000 864
_exptl_crystal_size_max 0.24
_exptl_crystal_size_mid 0.09
_exptl_crystal_size_min 0.09
_refine_diff_density_max 0.269
_refine_diff_density_min -0.675
_refine_ls_extinction_method none
_refine_ls_goodness_of_fit_ref 1.022
_refine_ls_hydrogen_treatment constr
_refine_ls_matrix_type full
_refine_ls_number_parameters 237
_refine_ls_number_reflns 3329
_refine_ls_number_restraints 0
_refine_ls_restrained_S_all 1.022
_refine_ls_R_factor_all 0.0412
_refine_ls_R_factor_gt 0.0335
_refine_ls_shift/su_max 0.001
_refine_ls_shift/su_mean 0.000
_refine_ls_structure_factor_coef Fsqd
_refine_ls_weighting_details 'calc w = 1/[\s^2^(Fo^2^)+(0.0561P)^2^] where P=(Fo^2^+2Fc^2^)/3'
_refine_ls_weighting_scheme calc
_refine_ls_wR_factor_gt 0.0855
_refine_ls_wR_factor_ref 0.0890
_reflns_number_gt 2823
_reflns_number_total 3329
_reflns_threshold_expression I>2\s(I)
_cod_data_source_file lh2202.cif
_cod_data_source_block I
_cod_depositor_comments
;
The following automatic conversions were performed:
'_symmetry_cell_setting' value 'Monoclinic' changed to 'monoclinic'
according to '/home/saulius/struct/CIF-dictionaries/cif_core.dic'
dictionary named 'cif_core.dic' version 2.4.1 from 2010-06-29.

Automatic conversion script
Id: cif_fix_enum 1527 2010-12-29 10:47:43Z saulius 

The following automatic conversions were performed:

'_symmetry_cell_setting' value 'Monoclinic' changed to 'monoclinic'
according to /home/saulius/struct/CIF-dictionaries/cif_core.dic
dictionary named 'cif_core.dic' version 2.4.1 from 2010-06-29.

Automatic conversion script
Id: cif_fix_values 1715 2011-07-08 13:25:40Z adriana 
;
_cod_original_sg_symbol_H-M 'P 21/n'
_cod_database_code 2211109
_cod_database_fobs_code 2211109

loop_
_symmetry_equiv_pos_as_xyz
'x, y, z'
'-x+1/2, y+1/2, -z+1/2'
'-x, -y, -z'
'x-1/2, -y-1/2, z-1/2'

loop_
_atom_site_type_symbol
_atom_site_label
_atom_site_fract_x
_atom_site_fract_y
_atom_site_fract_z
_atom_site_U_iso_or_equiv
_atom_site_adp_type
_atom_site_calc_flag
_atom_site_refinement_flags
_atom_site_occupancy
Br Br1 0.94218(2) 0.66014(5) 0.665681(9) 0.04101(11) Uani d . 1
S S1 0.68045(5) 0.06276(13) 0.70234(2) 0.03562(16) Uani d . 1
O O1 0.86452(16) 1.2903(4) 0.49136(7) 0.0445(5) Uani d . 1
C C1 0.60439(18) 0.0857(5) 0.65152(8) 0.0285(5) Uani d . 1
N N1 0.52151(15) -0.0777(4) 0.64611(7) 0.0283(4) Uani d . 1
C C2 0.51368(19) -0.2376(5) 0.68480(8) 0.0284(5) Uani d . 1
C C3 0.5929(2) -0.1890(5) 0.71818(9) 0.0335(5) Uani d . 1
H H3 0.5987 -0.2826 0.7465 0.040 Uiso calc R 1
N N2 0.63371(16) 0.2757(4) 0.61857(7) 0.0287(4) Uani d . 1
N N3 0.72564(16) 0.4305(4) 0.62738(7) 0.0308(4) Uani d . 1
C C4 0.72921(19) 0.5816(5) 0.59039(8) 0.0292(5) Uani d . 1
N N4 0.64384(16) 0.5337(4) 0.55836(7) 0.0310(4) Uani d . 1
C C5 0.5859(2) 0.3407(5) 0.57740(8) 0.0299(5) Uani d . 1
C C11 0.42299(19) -0.4351(5) 0.68631(8) 0.0285(5) Uani d . 1
C C12 0.3415(2) -0.4406(5) 0.65180(9) 0.0380(6) Uani d . 1
H H12 0.3439 -0.3157 0.6274 0.046 Uiso calc R 1
C C13 0.2563(2) -0.6278(6) 0.65275(10) 0.0436(6) Uani d . 1
H H13 0.2014 -0.6311 0.6287 0.052 Uiso calc R 1
C C14 0.2506(2) -0.8093(5) 0.68833(10) 0.0392(6) Uani d . 1
H H14 0.1924 -0.9371 0.6888 0.047 Uiso calc R 1
C C15 0.3311(2) -0.8020(5) 0.72326(9) 0.0363(6) Uani d . 1
H H15 0.3277 -0.9247 0.7480 0.044 Uiso calc R 1
C C16 0.4158(2) -0.6176(5) 0.72221(9) 0.0331(5) Uani d . 1
H H16 0.4703 -0.6147 0.7464 0.040 Uiso calc R 1
C C21 0.81447(19) 0.7862(4) 0.58165(8) 0.0299(5) Uani d . 1
C C22 0.9073(2) 0.8424(5) 0.60990(9) 0.0324(5) Uani d . 1
C C23 0.9817(2) 1.0425(5) 0.59783(10) 0.0392(6) Uani d . 1
H H23 1.0443 1.0784 0.6173 0.047 Uiso calc R 1
C C24 0.9661(2) 1.1887(5) 0.55835(10) 0.0388(6) Uani d . 1
H H24 1.0173 1.3247 0.5506 0.047 Uiso calc R 1
C C25 0.8743(2) 1.1348(5) 0.52980(9) 0.0346(5) Uani d . 1
C C26 0.7998(2) 0.9354(5) 0.54138(8) 0.0314(5) Uani d . 1
H H26 0.7377 0.8997 0.5216 0.038 Uiso calc R 1
C C27 0.7722(3) 1.2397(7) 0.46114(11) 0.0522(7) Uani d . 1
H H27A 0.7758 1.0567 0.4501 0.078 Uiso calc R 1
H H27B 0.7749 1.3608 0.4348 0.078 Uiso calc R 1
H H27C 0.7023 1.2666 0.4777 0.078 Uiso calc R 1
C C51 0.4859(2) 0.2079(5) 0.55654(9) 0.0370(6) Uani d . 1
H H51A 0.4670 0.2916 0.5270 0.055 Uiso calc R 1
H H51B 0.4225 0.2246 0.5774 0.055 Uiso calc R 1
H H51C 0.5023 0.0202 0.5516 0.055 Uiso calc R 1

loop_
_atom_site_aniso_label
_atom_site_aniso_U_11
_atom_site_aniso_U_22
_atom_site_aniso_U_33
_atom_site_aniso_U_12
_atom_site_aniso_U_13
_atom_site_aniso_U_23
Br1 0.03876(17) 0.04830(17) 0.03565(17) -0.00537(11) -0.01058(11) 0.00200(11)
S1 0.0314(3) 0.0416(3) 0.0335(3) -0.0043(2) -0.0082(2) 0.0028(3)
O1 0.0458(11) 0.0478(11) 0.0397(11) -0.0145(8) -0.0048(9) 0.0096(9)
C1 0.0258(11) 0.0296(11) 0.0299(12) 0.0009(9) -0.0014(9) -0.0013(9)
N1 0.0284(10) 0.0299(10) 0.0267(10) 0.0011(8) -0.0004(8) 0.0014(8)
C2 0.0298(12) 0.0298(11) 0.0255(12) 0.0041(9) 0.0000(9) -0.0007(10)
C3 0.0337(12) 0.0363(13) 0.0303(13) -0.0008(10) -0.0049(10) 0.0067(10)
N2 0.0265(10) 0.0320(10) 0.0275(10) -0.0039(8) -0.0010(8) -0.0010(8)
N3 0.0246(9) 0.0346(10) 0.0330(11) -0.0042(8) -0.0027(8) -0.0016(9)
C4 0.0269(11) 0.0330(12) 0.0276(12) -0.0003(9) -0.0008(9) -0.0040(10)
N4 0.0298(10) 0.0339(10) 0.0292(10) -0.0046(8) -0.0018(8) 0.0002(9)
C5 0.0270(11) 0.0352(12) 0.0276(12) -0.0010(9) -0.0006(9) -0.0025(10)
C11 0.0299(12) 0.0283(11) 0.0273(12) 0.0008(9) -0.0003(9) -0.0011(9)
C12 0.0410(14) 0.0403(14) 0.0326(14) -0.0081(11) -0.0051(11) 0.0060(11)
C13 0.0446(15) 0.0487(15) 0.0373(15) -0.0144(12) -0.0068(12) 0.0045(12)
C14 0.0431(14) 0.0359(14) 0.0387(15) -0.0089(11) 0.0068(12) -0.0027(11)
C15 0.0414(14) 0.0326(13) 0.0351(14) 0.0028(10) 0.0085(11) 0.0054(10)
C16 0.0357(13) 0.0342(12) 0.0296(12) 0.0051(10) 0.0037(10) 0.0027(10)
C21 0.0278(12) 0.0317(12) 0.0301(13) -0.0017(9) 0.0016(10) -0.0046(10)
C22 0.0297(12) 0.0374(12) 0.0302(12) -0.0014(9) -0.0015(10) -0.0030(10)
C23 0.0304(12) 0.0455(14) 0.0417(15) -0.0065(11) -0.0046(11) -0.0065(12)
C24 0.0362(13) 0.0384(14) 0.0419(15) -0.0111(10) 0.0025(11) -0.0005(11)
C25 0.0361(13) 0.0363(12) 0.0315(13) -0.0042(10) 0.0042(10) -0.0020(10)
C26 0.0280(11) 0.0359(12) 0.0303(13) -0.0033(9) -0.0012(9) -0.0018(10)
C27 0.0525(17) 0.0648(18) 0.0390(16) -0.0149(15) -0.0096(13) 0.0146(15)
C51 0.0351(13) 0.0435(14) 0.0320(14) -0.0099(11) -0.0082(11) 0.0025(11)

loop_
_atom_type_symbol
_atom_type_description
_atom_type_scat_dispersion_real
_atom_type_scat_dispersion_imag
_atom_type_scat_source
C C 0.0033 0.0016 'International Tables Vol C Tables 4.2.6.8 and 6.1.1.4'
H H 0.0000 0.0000 'International Tables Vol C Tables 4.2.6.8 and 6.1.1.4'
Br Br -0.2901 2.4595 'International Tables Vol C Tables 4.2.6.8 and 6.1.1.4'
N N 0.0061 0.0033 'International Tables Vol C Tables 4.2.6.8 and 6.1.1.4'
O O 0.0106 0.0060 'International Tables Vol C Tables 4.2.6.8 and 6.1.1.4'
S S 0.1246 0.1234 'International Tables Vol C Tables 4.2.6.8 and 6.1.1.4'

loop_
_geom_angle_atom_site_label_1
_geom_angle_atom_site_label_2
_geom_angle_atom_site_label_3
_geom_angle
C3 S1 C1 87.87(12)
C25 O1 C27 117.1(2)
N1 C1 N2 123.5(2)
N1 C1 S1 116.90(18)
N2 C1 S1 119.63(17)
C1 N1 C2 109.5(2)
C3 C2 N1 114.5(2)
C3 C2 C11 127.1(2)
N1 C2 C11 118.5(2)
C2 C3 S1 111.28(19)
C2 C3 H3 124.4
S1 C3 H3 124.4
C5 N2 N3 110.62(19)
C5 N2 C1 131.2(2)
N3 N2 C1 118.2(2)
C4 N3 N2 102.40(19)
N3 C4 N4 114.2(2)
N3 C4 C21 125.2(2)
N4 C4 C21 120.6(2)
C5 N4 C4 103.5(2)
N4 C5 N2 109.3(2)
N4 C5 C51 125.8(2)
N2 C5 C51 124.9(2)
C12 C11 C16 118.4(2)
C12 C11 C2 120.1(2)
C16 C11 C2 121.6(2)
C11 C12 C13 120.4(2)
C11 C12 H12 119.8
C13 C12 H12 119.8
C14 C13 C12 120.7(3)
C14 C13 H13 119.7
C12 C13 H13 119.7
C13 C14 C15 119.1(2)
C13 C14 H14 120.5
C15 C14 H14 120.5
C16 C15 C14 120.3(2)
C16 C15 H15 119.9
C14 C15 H15 119.9
C15 C16 C11 121.2(2)
C15 C16 H16 119.4
C11 C16 H16 119.4
C22 C21 C26 117.9(2)
C22 C21 C4 125.9(2)
C26 C21 C4 116.3(2)
C23 C22 C21 120.2(2)
C23 C22 Br1 115.62(19)
C21 C22 Br1 124.14(18)
C24 C23 C22 121.4(2)
C24 C23 H23 119.3
C22 C23 H23 119.3
C23 C24 C25 119.1(2)
C23 C24 H24 120.4
C25 C24 H24 120.4
O1 C25 C26 124.5(2)
O1 C25 C24 115.4(2)
C26 C25 C24 120.0(2)
C25 C26 C21 121.3(2)
C25 C26 H26 119.3
C21 C26 H26 119.3
O1 C27 H27A 109.5
O1 C27 H27B 109.5
H27A C27 H27B 109.5
O1 C27 H27C 109.5
H27A C27 H27C 109.5
H27B C27 H27C 109.5
C5 C51 H51A 109.5
C5 C51 H51B 109.5
H51A C51 H51B 109.5
C5 C51 H51C 109.5
H51A C51 H51C 109.5
H51B C51 H51C 109.5

loop_
_geom_bond_atom_site_label_1
_geom_bond_atom_site_label_2
_geom_bond_distance
Br1 C22 1.903(3)
S1 C3 1.715(2)
S1 C1 1.724(2)
O1 C25 1.368(3)
O1 C27 1.422(4)
C1 N1 1.298(3)
C1 N2 1.403(3)
N1 C2 1.388(3)
C2 C3 1.367(3)
C2 C11 1.475(3)
C3 H3 0.9500
N2 C5 1.357(3)
N2 N3 1.370(3)
N3 C4 1.318(3)
C4 N4 1.391(3)
C4 C21 1.477(3)
N4 C5 1.322(3)
C5 C51 1.492(3)
C11 C12 1.387(3)
C11 C16 1.395(3)
C12 C13 1.391(4)
C12 H12 0.9500
C13 C14 1.383(4)
C13 H13 0.9500
C14 C15 1.387(4)
C14 H14 0.9500
C15 C16 1.377(4)
C15 H15 0.9500
C16 H16 0.9500
C21 C22 1.399(3)
C21 C26 1.400(3)
C22 C23 1.394(4)
C23 C24 1.373(4)
C23 H23 0.9500
C24 C25 1.392(4)
C24 H24 0.9500
C25 C26 1.389(3)
C26 H26 0.9500
C27 H27A 0.9800
C27 H27B 0.9800
C27 H27C 0.9800
C51 H51A 0.9800
C51 H51B 0.9800
C51 H51C 0.9800

loop_
_geom_torsion_atom_site_label_1
_geom_torsion_atom_site_label_2
_geom_torsion_atom_site_label_3
_geom_torsion_atom_site_label_4
_geom_torsion
C3 S1 C1 N1 -0.25(19)
C3 S1 C1 N2 179.6(2)
N2 C1 N1 C2 -179.4(2)
S1 C1 N1 C2 0.5(2)
C1 N1 C2 C3 -0.6(3)
C1 N1 C2 C11 178.7(2)
N1 C2 C3 S1 0.4(3)
C11 C2 C3 S1 -178.81(19)
C1 S1 C3 C2 -0.10(19)
N1 C1 N2 C5 2.8(4)
S1 C1 N2 C5 -177.1(2)
N1 C1 N2 N3 -177.5(2)
S1 C1 N2 N3 2.6(3)
C5 N2 N3 C4 -0.5(2)
C1 N2 N3 C4 179.7(2)
N2 N3 C4 N4 0.5(3)
N2 N3 C4 C21 -179.2(2)
N3 C4 N4 C5 -0.3(3)
C21 C4 N4 C5 179.4(2)
C4 N4 C5 N2 0.0(2)
C4 N4 C5 C51 -178.2(2)
N3 N2 C5 N4 0.3(3)
C1 N2 C5 N4 -179.9(2)
N3 N2 C5 C51 178.6(2)
C1 N2 C5 C51 -1.7(4)
C3 C2 C11 C12 172.8(2)
N1 C2 C11 C12 -6.4(3)
C3 C2 C11 C16 -6.5(4)
N1 C2 C11 C16 174.4(2)
C16 C11 C12 C13 -1.3(4)
C2 C11 C12 C13 179.4(2)
C11 C12 C13 C14 0.8(4)
C12 C13 C14 C15 0.1(4)
C13 C14 C15 C16 -0.5(4)
C14 C15 C16 C11 -0.1(4)
C12 C11 C16 C15 1.0(4)
C2 C11 C16 C15 -179.8(2)
N3 C4 C21 C22 3.4(4)
N4 C4 C21 C22 -176.3(2)
N3 C4 C21 C26 -176.6(2)
N4 C4 C21 C26 3.7(3)
C26 C21 C22 C23 0.3(3)
C4 C21 C22 C23 -179.7(2)
C26 C21 C22 Br1 -179.52(17)
C4 C21 C22 Br1 0.5(3)
C21 C22 C23 C24 0.0(4)
Br1 C22 C23 C24 179.9(2)
C22 C23 C24 C25 -0.2(4)
C27 O1 C25 C26 -0.9(4)
C27 O1 C25 C24 179.5(3)
C23 C24 C25 O1 179.6(2)
C23 C24 C25 C26 0.0(4)
O1 C25 C26 C21 -179.2(2)
C24 C25 C26 C21 0.4(4)
C22 C21 C26 C25 -0.5(3)
C4 C21 C26 C25 179.5(2)

loop_
_cod_related_entry_id
_cod_related_entry_database
_cod_related_entry_code
1 ChemSpider 21126140
